data_4512282
loop_
_publ_author_name
'Hain, Malia S.'
'Fukuda, Yoko'
'Rojas Ram\'irez, Carolina'
'Winer, Benjamin Y.'
'Winslow, Stephanie E.'
'Pike, Robert D.'
'Bebout, Deborah C.'

_publ_section_title
;
 Staging Bonding between Group 12 Metal Ions and Neutral Selenium Donors:
 Intermolecular Interactions of Mixed N,Se Donor Ligands and Anions
;
_journal_issue 12
_journal_name_full 'Crystal Growth &amp; Design'
_journal_page_first 6497
_journal_paper_doi 10.1021/cg501395p
_journal_volume 14
_journal_year 2014
_chemical_formula_moiety 'C12 H12 Cd N4 O6 Se'
_chemical_formula_sum 'C12 H12 Cd N4 O6 Se'
_chemical_formula_weight 499.62
_chemical_name_systematic
;
bis(nitrato-O,O')-(bis(2-pyridylmethyl)selenide-N,N',Se)-cadmium(ii)
;
_space_group_crystal_system triclinic
_space_group_IT_number 2
_space_group_name_Hall '-P 1'
_space_group_name_H-M_alt 'P -1'
_symmetry_space_group_name_Hall '-P 1'
_symmetry_space_group_name_H-M 'P -1'
_atom_sites_solution_hydrogens geom
_audit_creation_method SHELXL-2014/5
_cell_angle_alpha 80.6531(15)
_cell_angle_beta 79.1801(13)
_cell_angle_gamma 67.1369(12)
_cell_formula_units_Z 2
_cell_length_a 7.9942(3)
_cell_length_b 8.4913(3)
_cell_length_c 12.7305(4)
_cell_measurement_reflns_used 9792
_cell_measurement_temperature 100(2)
_cell_measurement_theta_max 71.83
_cell_measurement_theta_min 3.55
_cell_volume 778.28(5)
_computing_cell_refinement 'SAINTPLUS (Bruker AXS, 2004)'
_computing_data_collection 'APEX2 (Bruker AXS, 2004)'
_computing_data_reduction SAINTPLUS
_computing_molecular_graphics 'SHELXLE (Hubschle, 2011)'
_computing_publication_material 'Mercury 3.3 (CCDC, 2014)'
_computing_structure_refinement 'SHELXL-2014/5 (Sheldrick, 2014)'
_computing_structure_solution 'SHELXS97 (Sheldrick, 1997)'
_diffrn_ambient_temperature 100(2)
_diffrn_measured_fraction_theta_full 0.962
_diffrn_measured_fraction_theta_max 0.977
_diffrn_measurement_device_type 'Bruker SMART APEX II CCD'
_diffrn_measurement_method '\w and \y'
_diffrn_radiation_monochromator graphite
_diffrn_radiation_source 'fine-focus sealed tube'
_diffrn_radiation_type CuK\a
_diffrn_radiation_wavelength 1.54178
_diffrn_reflns_av_R_equivalents 0.0313
_diffrn_reflns_av_unetI/netI 0.0254
_diffrn_reflns_Laue_measured_fraction_full 0.962
_diffrn_reflns_Laue_measured_fraction_max 0.977
_diffrn_reflns_limit_h_max 9
_diffrn_reflns_limit_h_min -9
_diffrn_reflns_limit_k_max 10
_diffrn_reflns_limit_k_min -8
_diffrn_reflns_limit_l_max 15
_diffrn_reflns_limit_l_min -15
_diffrn_reflns_number 13813
_diffrn_reflns_point_group_measured_fraction_full 0.962
_diffrn_reflns_point_group_measured_fraction_max 0.977
_diffrn_reflns_theta_full 67.679
_diffrn_reflns_theta_max 66.990
_diffrn_reflns_theta_min 3.552
_exptl_absorpt_coefficient_mu 14.289
_exptl_absorpt_correction_T_max 0.3775
_exptl_absorpt_correction_T_min 0.1048
_exptl_absorpt_correction_type numerical
_exptl_absorpt_process_details 'SADABS (Sheldrick, 2004)'
_exptl_crystal_colour colourless
_exptl_crystal_density_diffrn 2.132
_exptl_crystal_description block
_exptl_crystal_F_000 484
_exptl_crystal_size_max 0.371
_exptl_crystal_size_mid 0.201
_exptl_crystal_size_min 0.119
_refine_diff_density_max 0.471
_refine_diff_density_min -0.663
_refine_diff_density_rms 0.088
_refine_ls_extinction_method none
_refine_ls_goodness_of_fit_ref 1.039
_refine_ls_hydrogen_treatment constr
_refine_ls_matrix_type full
_refine_ls_number_parameters 217
_refine_ls_number_reflns 2710
_refine_ls_number_restraints 0
_refine_ls_restrained_S_all 1.039
_refine_ls_R_factor_all 0.0220
_refine_ls_R_factor_gt 0.0217
_refine_ls_shift/su_max 0.001
_refine_ls_shift/su_mean 0.000
_refine_ls_structure_factor_coef Fsqd
_refine_ls_weighting_details 'w=1/[\s^2^(Fo^2^)+(0.0333P)^2^+0.8402P] where P=(Fo^2^+2Fc^2^)/3'
_refine_ls_weighting_scheme calc
_refine_ls_wR_factor_gt 0.0557
_refine_ls_wR_factor_ref 0.0559
_reflns_Friedel_coverage 0.000
_reflns_number_gt 2676
_reflns_number_total 2710
_reflns_threshold_expression 'I > 2\s(I)'
_cod_data_source_file cg501395p_si_002.cif
_cod_data_source_block P1bar_Compound_4a
_cod_depositor_comments 'Adding full bibliography for 4512278--4512284.cif.'
_cod_database_code 4512282
_shelx_space_group_comment
;
The symmetry employed for this shelxl refinement is uniquely defined
by the following loop, which should always be used as a source of
symmetry information in preference to the above space-group names.
They are only intended as comments.
;
_shelx_estimated_absorpt_t_min 0.076
_shelx_estimated_absorpt_t_max 0.281
_shelxl_version_number 2014/5

loop_
_space_group_symop_operation_xyz
'x, y, z'
'-x, -y, -z'

loop_
_atom_site_label
_atom_site_type_symbol
_atom_site_fract_x
_atom_site_fract_y
_atom_site_fract_z
_atom_site_U_iso_or_equiv
_atom_site_adp_type
_atom_site_occupancy
_atom_site_site_symmetry_order
_atom_site_calc_flag
_atom_site_refinement_flags_posn
_atom_site_refinement_flags_adp
Cd1 Cd 0.29909(2) 0.82365(2) 0.24349(2) 0.01300(8) Uani 1 1 d . .
Se1 Se 0.68603(4) 0.70334(3) 0.17240(2) 0.01449(9) Uani 1 1 d . .
O1 O 0.3605(3) 0.6298(3) 0.41653(16) 0.0191(4) Uani 1 1 d . .
O2 O 0.0821(3) 0.7929(3) 0.39334(18) 0.0244(5) Uani 1 1 d . .
O3 O 0.1389(3) 0.6333(3) 0.54423(18) 0.0331(5) Uani 1 1 d . .
O4 O 0.2593(3) 0.9811(3) 0.06372(17) 0.0225(4) Uani 1 1 d . .
O5 O 0.0282(3) 1.0290(3) 0.18956(17) 0.0278(5) Uani 1 1 d . .
O6 O -0.0031(3) 1.1760(3) 0.03290(18) 0.0259(5) Uani 1 1 d . .
N1 N 0.3923(3) 0.9884(3) 0.32334(18) 0.0142(4) Uani 1 1 d . .
N2 N 0.3526(3) 0.5756(3) 0.17697(17) 0.0131(4) Uani 1 1 d . .
N3 N 0.1934(3) 0.6841(3) 0.45376(19) 0.0178(5) Uani 1 1 d . .
N4 N 0.0933(3) 1.0640(3) 0.0927(2) 0.0176(5) Uani 1 1 d . .
C1 C 0.2699(4) 1.1401(4) 0.3540(2) 0.0171(5) Uani 1 1 d . .
H1 H 0.1452 1.1709 0.3453 0.021 Uiso 1 1 calc R U
C2 C 0.3173(4) 1.2522(4) 0.3973(2) 0.0191(6) Uani 1 1 d . .
H2 H 0.2270 1.3570 0.4200 0.023 Uiso 1 1 calc R U
C3 C 0.5002(4) 1.2090(4) 0.4073(2) 0.0179(6) Uani 1 1 d . .
H3 H 0.5378 1.2855 0.4349 0.022 Uiso 1 1 calc R U
C4 C 0.6274(4) 1.0525(4) 0.3763(2) 0.0172(6) Uani 1 1 d . .
H4 H 0.7532 1.0205 0.3827 0.021 Uiso 1 1 calc R U
C5 C 0.5692(4) 0.9432(3) 0.3358(2) 0.0143(5) Uani 1 1 d . .
C6 C 0.7015(4) 0.7642(4) 0.3124(2) 0.0162(5) Uani 1 1 d . .
H6A H 0.6753 0.6800 0.3700 0.019 Uiso 1 1 calc R U
H6B H 0.8280 0.7563 0.3136 0.019 Uiso 1 1 calc R U
C7 C 0.6694(4) 0.4750(3) 0.2151(2) 0.0166(5) Uani 1 1 d . .
H7A H 0.7886 0.3857 0.1912 0.020 Uiso 1 1 calc R U
H7B H 0.6461 0.4575 0.2945 0.020 Uiso 1 1 calc R U
C8 C 0.5205(4) 0.4524(3) 0.1688(2) 0.0138(5) Uani 1 1 d . .
C9 C 0.5569(4) 0.3028(4) 0.1226(2) 0.0166(5) Uani 1 1 d . .
H9 H 0.6773 0.2180 0.1154 0.020 Uiso 1 1 calc R U
C10 C 0.4160(4) 0.2792(4) 0.0872(2) 0.0176(6) Uani 1 1 d . .
H10 H 0.4380 0.1770 0.0565 0.021 Uiso 1 1 calc R U
C11 C 0.2419(4) 0.4062(4) 0.0969(2) 0.0194(6) Uani 1 1 d . .
H11 H 0.1427 0.3925 0.0735 0.023 Uiso 1 1 calc R U
C12 C 0.2167(4) 0.5526(4) 0.1413(2) 0.0160(5) Uani 1 1 d . .
H12 H 0.0984 0.6409 0.1469 0.019 Uiso 1 1 calc R U

loop_
_atom_site_aniso_label
_atom_site_aniso_U_11
_atom_site_aniso_U_22
_atom_site_aniso_U_33
_atom_site_aniso_U_23
_atom_site_aniso_U_13
_atom_site_aniso_U_12
Cd1 0.00986(11) 0.01157(11) 0.01741(12) -0.00452(7) -0.00395(7) -0.00163(7)
Se1 0.01170(15) 0.01703(16) 0.01552(16) -0.00439(11) -0.00102(11) -0.00542(11)
O1 0.0123(10) 0.0200(10) 0.0223(10) -0.0045(8) -0.0038(8) -0.0014(8)
O2 0.0141(10) 0.0274(11) 0.0262(11) 0.0023(9) -0.0057(8) -0.0023(8)
O3 0.0309(12) 0.0358(13) 0.0201(11) 0.0050(9) 0.0028(9) -0.0048(10)
O4 0.0117(10) 0.0240(11) 0.0268(11) -0.0040(8) -0.0022(8) -0.0007(8)
O5 0.0185(11) 0.0353(12) 0.0189(11) 0.0020(9) -0.0023(8) -0.0004(9)
O6 0.0188(10) 0.0242(11) 0.0293(12) 0.0071(9) -0.0109(9) -0.0024(9)
N1 0.0155(11) 0.0121(11) 0.0156(11) -0.0028(9) -0.0040(9) -0.0042(9)
N2 0.0137(11) 0.0128(11) 0.0129(11) -0.0042(8) -0.0018(9) -0.0040(9)
N3 0.0183(12) 0.0157(12) 0.0182(12) -0.0047(9) -0.0034(10) -0.0034(10)
N4 0.0158(12) 0.0169(12) 0.0221(12) -0.0032(9) -0.0064(10) -0.0059(9)
C1 0.0164(13) 0.0139(13) 0.0190(14) -0.0035(10) -0.0022(11) -0.0028(11)
C2 0.0227(15) 0.0162(14) 0.0178(14) -0.0029(11) -0.0024(12) -0.0063(11)
C3 0.0266(15) 0.0176(14) 0.0132(13) -0.0021(10) -0.0029(11) -0.0118(12)
C4 0.0212(14) 0.0193(14) 0.0147(13) -0.0002(11) -0.0053(11) -0.0105(11)
C5 0.0156(13) 0.0137(13) 0.0138(13) -0.0001(10) -0.0029(10) -0.0057(10)
C6 0.0131(13) 0.0176(14) 0.0192(14) -0.0068(10) -0.0071(11) -0.0029(10)
C7 0.0139(13) 0.0134(13) 0.0220(14) -0.0055(10) -0.0054(11) -0.0018(10)
C8 0.0131(13) 0.0133(13) 0.0137(13) -0.0032(10) -0.0022(10) -0.0026(10)
C9 0.0157(13) 0.0175(14) 0.0146(13) -0.0035(11) 0.0002(10) -0.0044(11)
C10 0.0238(14) 0.0163(14) 0.0150(13) -0.0057(10) -0.0007(11) -0.0091(11)
C11 0.0183(14) 0.0231(15) 0.0200(14) -0.0029(11) -0.0046(11) -0.0099(12)
C12 0.0120(13) 0.0194(14) 0.0165(13) -0.0027(10) -0.0020(10) -0.0052(11)

loop_
_atom_type_symbol
_atom_type_description
_atom_type_scat_dispersion_real
_atom_type_scat_dispersion_imag
_atom_type_scat_source
C C 0.0181 0.0091 'International Tables Vol C Tables 4.2.6.8 and 6.1.1.4'
H H 0.0000 0.0000 'International Tables Vol C Tables 4.2.6.8 and 6.1.1.4'
N N 0.0311 0.0180 'International Tables Vol C Tables 4.2.6.8 and 6.1.1.4'
O O 0.0492 0.0322 'International Tables Vol C Tables 4.2.6.8 and 6.1.1.4'
Se Se -0.7943 1.1372 'International Tables Vol C Tables 4.2.6.8 and 6.1.1.4'
Cd Cd 0.1185 4.6533 'International Tables Vol C Tables 4.2.6.8 and 6.1.1.4'

loop_
_geom_angle_atom_site_label_1
_geom_angle_atom_site_label_2
_geom_angle_atom_site_label_3
_geom_angle
N2 Cd1 N1 150.78(8)
N2 Cd1 O5 108.55(9)
N1 Cd1 O5 100.08(9)
N2 Cd1 O2 96.61(8)
N1 Cd1 O2 94.39(8)
O5 Cd1 O2 79.06(7)
N2 Cd1 O4 90.67(7)
N1 Cd1 O4 102.02(8)
O5 Cd1 O4 53.42(7)
O2 Cd1 O4 131.53(7)
N2 Cd1 O1 82.87(7)
N1 Cd1 O1 82.73(7)
O5 Cd1 O1 131.11(7)
O2 Cd1 O1 52.15(7)
O4 Cd1 O1 173.11(7)
N2 Cd1 Se1 77.26(6)
N1 Cd1 Se1 77.24(6)
O5 Cd1 Se1 139.39(5)
O2 Cd1 Se1 141.30(5)
O4 Cd1 Se1 87.06(5)
O1 Cd1 Se1 89.17(4)
C6 Se1 C7 100.60(12)
C6 Se1 Cd1 84.47(8)
C7 Se1 Cd1 83.24(8)
N3 O1 Cd1 91.83(15)
N3 O2 Cd1 98.45(16)
N4 O4 Cd1 92.01(16)
N4 O5 Cd1 97.53(16)
C1 N1 C5 119.0(2)
C1 N1 Cd1 119.14(18)
C5 N1 Cd1 121.74(18)
C8 N2 C12 119.2(2)
C8 N2 Cd1 120.86(18)
C12 N2 Cd1 119.84(18)
O3 N3 O1 121.4(2)
O3 N3 O2 121.1(2)
O1 N3 O2 117.5(2)
O6 N4 O4 122.2(2)
O6 N4 O5 120.7(2)
O4 N4 O5 117.0(2)
N1 C1 C2 122.8(3)
N1 C1 H1 118.6
C2 C1 H1 118.6
C1 C2 C3 118.5(3)
C1 C2 H2 120.7
C3 C2 H2 120.7
C4 C3 C2 119.1(3)
C4 C3 H3 120.5
C2 C3 H3 120.5
C5 C4 C3 119.4(3)
C5 C4 H4 120.3
C3 C4 H4 120.3
N1 C5 C4 121.2(2)
N1 C5 C6 118.4(2)
C4 C5 C6 120.3(2)
C5 C6 Se1 112.91(19)
C5 C6 H6A 109.0
Se1 C6 H6A 109.0
C5 C6 H6B 109.0
Se1 C6 H6B 109.0
H6A C6 H6B 107.8
C8 C7 Se1 113.29(19)
C8 C7 H7A 108.9
Se1 C7 H7A 108.9
C8 C7 H7B 108.9
Se1 C7 H7B 108.9
H7A C7 H7B 107.7
N2 C8 C9 121.2(2)
N2 C8 C7 118.8(2)
C9 C8 C7 120.0(2)
C10 C9 C8 119.2(3)
C10 C9 H9 120.4
C8 C9 H9 120.4
C9 C10 C11 119.4(3)
C9 C10 H10 120.3
C11 C10 H10 120.3
C12 C11 C10 118.2(3)
C12 C11 H11 120.9
C10 C11 H11 120.9
N2 C12 C11 122.7(3)
N2 C12 H12 118.7
C11 C12 H12 118.7

loop_
_geom_bond_atom_site_label_1
_geom_bond_atom_site_label_2
_geom_bond_distance
Cd1 N2 2.254(2)
Cd1 N1 2.259(2)
Cd1 O5 2.332(2)
Cd1 O2 2.380(2)
Cd1 O4 2.465(2)
Cd1 O1 2.530(2)
Cd1 Se1 2.8679(3)
Se1 C6 1.973(3)
Se1 C7 1.976(3)
O1 N3 1.255(3)
O2 N3 1.274(3)
O3 N3 1.224(3)
O4 N4 1.252(3)
O5 N4 1.280(3)
O6 N4 1.223(3)
N1 C1 1.345(4)
N1 C5 1.348(4)
N2 C8 1.341(4)
N2 C12 1.343(4)
C1 C2 1.372(4)
C1 H1 0.9500
C2 C3 1.388(4)
C2 H2 0.9500
C3 C4 1.388(4)
C3 H3 0.9500
C4 C5 1.387(4)
C4 H4 0.9500
C5 C6 1.516(4)
C6 H6A 0.9900
C6 H6B 0.9900
C7 C8 1.509(4)
C7 H7A 0.9900
C7 H7B 0.9900
C8 C9 1.391(4)
C9 C10 1.381(4)
C9 H9 0.9500
C10 C11 1.389(4)
C10 H10 0.9500
C11 C12 1.377(4)
C11 H11 0.9500
C12 H12 0.9500

loop_
_geom_torsion_atom_site_label_1
_geom_torsion_atom_site_label_2
_geom_torsion_atom_site_label_3
_geom_torsion_atom_site_label_4
_geom_torsion
Cd1 O1 N3 O3 -178.2(2)
Cd1 O1 N3 O2 2.7(2)
Cd1 O2 N3 O3 178.0(2)
Cd1 O2 N3 O1 -2.9(3)
Cd1 O4 N4 O6 176.8(2)
Cd1 O4 N4 O5 -1.8(2)
Cd1 O5 N4 O6 -176.7(2)
Cd1 O5 N4 O4 1.9(3)
C5 N1 C1 C2 0.3(4)
Cd1 N1 C1 C2 -176.1(2)
N1 C1 C2 C3 1.7(4)
C1 C2 C3 C4 -1.9(4)
C2 C3 C4 C5 0.2(4)
C1 N1 C5 C4 -2.1(4)
Cd1 N1 C5 C4 174.24(19)
C1 N1 C5 C6 173.4(2)
Cd1 N1 C5 C6 -10.3(3)
C3 C4 C5 N1 1.8(4)
C3 C4 C5 C6 -173.5(3)
N1 C5 C6 Se1 49.6(3)
C4 C5 C6 Se1 -134.9(2)
C12 N2 C8 C9 1.1(4)
Cd1 N2 C8 C9 -176.51(19)
C12 N2 C8 C7 -176.4(2)
Cd1 N2 C8 C7 6.0(3)
Se1 C7 C8 N2 -48.3(3)
Se1 C7 C8 C9 134.2(2)
N2 C8 C9 C10 -1.8(4)
C7 C8 C9 C10 175.7(2)
C8 C9 C10 C11 1.1(4)
C9 C10 C11 C12 0.4(4)
C8 N2 C12 C11 0.4(4)
Cd1 N2 C12 C11 178.0(2)
C10 C11 C12 N2 -1.1(4)
